data_7243549
loop_
_publ_author_name
'Liu, Qing'
'Zhang, Lin-Yan'
'Bao, Yu-Mei'
'Zhang, Na'
'Zhang, Jian-Yong'
'Xing, Yuan-Yuan'
'Deng, Wei'
'Liu, Zhen-Jiang'

_publ_section_title
;
 Structures and catalytic oxidative coupling reaction of four Co-MOFs
 modified with R-isophthalic acid (R&#xE001;H, OH and COOH) and trigonal
 ligands
;
_journal_issue 43
_journal_name_full CrystEngComm
_journal_page_first 7590
_journal_page_last 7601
_journal_paper_doi 10.1039/D1CE01221E
_journal_volume 23
_journal_year 2021
_chemical_formula_moiety 'C22 H13 Co N2 O5'
_chemical_formula_sum 'C22 H14 Co N2 O5'
_chemical_formula_weight 445.28
_space_group_crystal_system trigonal
_space_group_IT_number 148
_space_group_name_Hall '-R 3'
_space_group_name_H-M_alt 'R -3 :H'
_atom_sites_solution_hydrogens geom
_atom_sites_solution_primary dual
_audit_creation_date 2021-09-14
_audit_creation_method
;
Olex2 1.5
(compiled 2021.08.20 svn.r13c46975 for OlexSys, GUI svn.r6396)
;
_audit_update_record
;
2021-09-15 deposited with the CCDC.	2021-09-22 downloaded from the CCDC.
;
_cell_angle_alpha 90
_cell_angle_beta 90
_cell_angle_gamma 120
_cell_formula_units_Z 18
_cell_length_a 27.0648(13)
_cell_length_b 27.0648(13)
_cell_length_c 22.965(3)
_cell_measurement_reflns_used 2597
_cell_measurement_temperature 273.15
_cell_measurement_theta_max 23
_cell_measurement_theta_min 3
_cell_volume 14568(2)
_computing_molecular_graphics 'Olex2 1.5 (Dolomanov et al., 2009)'
_computing_publication_material 'Olex2 1.5 (Dolomanov et al., 2009)'
_computing_structure_refinement 'SHELXL 2018/3 (Sheldrick, 2015)'
_computing_structure_solution 'SHELXT  (Sheldrick, 2015)'
_diffrn_ambient_temperature 273.15
_diffrn_measured_fraction_theta_full 0.998
_diffrn_measured_fraction_theta_max 0.998
_diffrn_measurement_device_type CCD
_diffrn_radiation_type MoK\a
_diffrn_radiation_wavelength 0.71073
_diffrn_reflns_av_R_equivalents 0.1094
_diffrn_reflns_av_unetI/netI 0.0377
_diffrn_reflns_Laue_measured_fraction_full 0.998
_diffrn_reflns_Laue_measured_fraction_max 0.998
_diffrn_reflns_limit_h_max 32
_diffrn_reflns_limit_h_min -30
_diffrn_reflns_limit_k_max 32
_diffrn_reflns_limit_k_min -32
_diffrn_reflns_limit_l_max 27
_diffrn_reflns_limit_l_min -27
_diffrn_reflns_number 92909
_diffrn_reflns_point_group_measured_fraction_full 0.998
_diffrn_reflns_point_group_measured_fraction_max 0.998
_diffrn_reflns_theta_full 24.986
_diffrn_reflns_theta_max 24.986
_diffrn_reflns_theta_min 1.951
_exptl_absorpt_coefficient_mu 0.553
_exptl_absorpt_correction_T_max 0.9811
_exptl_absorpt_correction_T_min 0.8746
_exptl_absorpt_correction_type multi-scan
_exptl_absorpt_process_details SADABS
_exptl_crystal_colour colourless
_exptl_crystal_colour_primary colourless
_exptl_crystal_density_diffrn 0.914
_exptl_crystal_description block
_exptl_crystal_F_000 4086
_exptl_crystal_size_max 0.2
_exptl_crystal_size_mid 0.13
_exptl_crystal_size_min 0.1
_refine_diff_density_max 0.403
_refine_diff_density_min -0.573
_refine_diff_density_rms 0.060
_refine_ls_extinction_coef 0.00025(7)
_refine_ls_extinction_expression Fc^*^=kFc[1+0.001xFc^2^\l^3^/sin(2\q)]^-1/4^
_refine_ls_extinction_method 'SHELXL-2018/3 (Sheldrick 2018)'
_refine_ls_goodness_of_fit_ref 1.040
_refine_ls_hydrogen_treatment constr
_refine_ls_matrix_type full
_refine_ls_number_parameters 272
_refine_ls_number_reflns 5677
_refine_ls_number_restraints 0
_refine_ls_restrained_S_all 1.040
_refine_ls_R_factor_all 0.0672
_refine_ls_R_factor_gt 0.0559
_refine_ls_shift/su_max 0.001
_refine_ls_shift/su_mean 0.000
_refine_ls_structure_factor_coef Fsqd
_refine_ls_weighting_details 'w=1/[\s^2^(Fo^2^)+(0.0728P)^2^+46.4323P] where P=(Fo^2^+2Fc^2^)/3'
_refine_ls_weighting_scheme calc
_refine_ls_wR_factor_gt 0.1498
_refine_ls_wR_factor_ref 0.1585
_reflns_Friedel_coverage 0.000
_reflns_number_gt 4482
_reflns_number_total 5677
_reflns_threshold_expression 'I > 2\s(I)'
_cod_data_source_file d1ce01221e3.cif
_cod_data_source_block 3_sq
_cod_depositor_comments 'Adding full bibliography for 7243546--7243549.cif.'
_cod_original_sg_symbol_H-M 'R -3'
_cod_database_code 7243549
_shelx_shelxl_version_number 2018/3
_shelx_space_group_comment
;
The symmetry employed for this shelxl refinement is uniquely defined
by the following loop, which should always be used as a source of
symmetry information in preference to the above space-group names.
They are only intended as comments.
;
_shelx_estimated_absorpt_t_max 0.947
_shelx_estimated_absorpt_t_min 0.897
_olex2_refinement_description
;
1. Fixed Uiso
 At 1.2 times of:
  All C(H) groups
2.a Aromatic/amide H refined with riding coordinates:
 C20(H20), C16(H16), C19(H19), C13(H13), C17(H17), C9(H9), C22(H22), C15(H15),
 C10(H10), C12(H12), C7(H7), C3(H3), C5(H5)
;
_platon_squeeze_void_probe_radius 1.20
_olex2_submission_special_instructions 'No special instructions were received'

loop_
_space_group_symop_operation_xyz
'x, y, z'
'-y, x-y, z'
'-x+y, -x, z'
'x+2/3, y+1/3, z+1/3'
'-y+2/3, x-y+1/3, z+1/3'
'-x+y+2/3, -x+1/3, z+1/3'
'x+1/3, y+2/3, z+2/3'
'-y+1/3, x-y+2/3, z+2/3'
'-x+y+1/3, -x+2/3, z+2/3'
'-x, -y, -z'
'y, -x+y, -z'
'x-y, x, -z'
'-x+2/3, -y+1/3, -z+1/3'
'y+2/3, -x+y+1/3, -z+1/3'
'x-y+2/3, x+1/3, -z+1/3'
'-x+1/3, -y+2/3, -z+2/3'
'y+1/3, -x+y+2/3, -z+2/3'
'x-y+1/3, x+2/3, -z+2/3'

loop_
_atom_site_label
_atom_site_type_symbol
_atom_site_fract_x
_atom_site_fract_y
_atom_site_fract_z
_atom_site_U_iso_or_equiv
_atom_site_adp_type
_atom_site_occupancy
_atom_site_site_symmetry_order
_atom_site_calc_flag
_atom_site_refinement_flags_posn
_atom_site_refinement_flags_adp
_atom_site_refinement_flags_occupancy
_atom_site_disorder_assembly
_atom_site_disorder_group
Co1 Co 0.66610(2) 0.81012(2) 0.41956(2) 0.04623(19) Uani 1 1 d . . . . .
O3 O 0.58946(13) 0.59716(12) 0.13330(14) 0.0727(8) Uani 1 1 d . . . . .
O1 O 0.67029(11) 0.77614(10) 0.34328(13) 0.0642(7) Uani 1 1 d . . . . .
O4 O 0.52853(12) 0.52120(11) 0.18077(15) 0.0746(8) Uani 1 1 d . . . . .
O2 O 0.66362(10) 0.77914(10) 0.24811(12) 0.0566(6) Uani 1 1 d . . . . .
O5 O 0.6114(4) 0.5718(2) 0.3856(2) 0.233(4) Uani 1 1 d . . . . .
N1 N 0.75813(11) 0.85963(12) 0.42168(15) 0.0551(8) Uani 1 1 d . . . . .
N2 N 0.57503(11) 0.76794(11) 0.41685(15) 0.0544(8) Uani 1 1 d . . . . .
C20 C 0.54892(15) 0.79234(16) 0.4425(2) 0.0701(12) Uani 1 1 d . . . . .
H20 H 0.571070 0.827191 0.461039 0.084 Uiso 1 1 calc R U . . .
C16 C 0.54130(14) 0.71796(14) 0.3905(2) 0.0645(11) Uani 1 1 d . . . . .
H16 H 0.558528 0.699686 0.372469 0.077 Uiso 1 1 calc R U . . .
C19 C 0.49030(15) 0.76855(16) 0.4430(2) 0.0709(12) Uani 1 1 d . . . . .
H19 H 0.473975 0.787035 0.462416 0.085 Uiso 1 1 calc R U . . .
C13 C 0.78501(14) 0.90890(15) 0.45163(18) 0.0590(10) Uani 1 1 d . . . . .
H13 H 0.763159 0.919972 0.473321 0.071 Uiso 1 1 calc R U . . .
C17 C 0.48321(14) 0.69216(15) 0.3885(2) 0.0633(11) Uani 1 1 d . . . . .
H17 H 0.462088 0.657497 0.369331 0.076 Uiso 1 1 calc R U . . .
C9 C 0.79124(14) 0.84502(15) 0.3912(2) 0.0629(11) Uani 1 1 d . . . . .
H9 H 0.773670 0.811244 0.369956 0.076 Uiso 1 1 calc R U . . .
C22 C 0.36781(13) 0.72580(14) 0.4142(2) 0.0581(10) Uani 1 1 d . . . . .
H22 H 0.390875 0.765292 0.414136 0.070 Uiso 1 1 calc R U . . .
C15 C 0.97554(13) 0.94125(13) 0.41935(17) 0.0523(9) Uani 1 1 d . . . . .
H15 H 0.959077 0.901755 0.419335 0.063 Uiso 1 1 calc R U . . .
C21 C 0.39273(13) 0.69131(13) 0.41427(19) 0.0551(10) Uani 1 1 d . . . . .
C8 C 0.56920(16) 0.57180(16) 0.1799(2) 0.0621(11) Uani 1 1 d . . . . .
C10 C 0.84978(14) 0.87745(15) 0.3897(2) 0.0624(10) Uani 1 1 d . . . . .
H10 H 0.870894 0.865193 0.368455 0.075 Uiso 1 1 calc R U . . .
C12 C 0.84351(13) 0.94374(14) 0.45162(19) 0.0568(10) Uani 1 1 d . . . . .
H12 H 0.860158 0.977514 0.472877 0.068 Uiso 1 1 calc R U . . .
C6 C 0.59345(16) 0.60193(15) 0.2369(2) 0.0624(10) Uani 1 1 d . . . . .
C2 C 0.63720(15) 0.68988(13) 0.29097(17) 0.0515(9) Uani 1 1 d . . . . .
C18 C 0.45597(13) 0.71766(13) 0.41506(18) 0.0545(9) Uani 1 1 d . . . . .
C14 C 0.94069(12) 0.96544(13) 0.41936(17) 0.0489(8) Uani 1 1 d . . . . .
C1 C 0.65849(12) 0.75278(13) 0.29465(18) 0.0475(8) Uani 1 1 d . . . . .
C11 C 0.87730(13) 0.92873(13) 0.42030(17) 0.0493(8) Uani 1 1 d . . . . .
C7 C 0.61655(14) 0.66122(14) 0.23881(17) 0.0520(9) Uani 1 1 d . . . . .
H7 H 0.618004 0.681158 0.205266 0.062 Uiso 1 1 calc R U . . .
C3 C 0.6358(2) 0.66062(18) 0.3412(2) 0.0797(13) Uani 1 1 d . . . . .
H3 H 0.649484 0.679765 0.376303 0.096 Uiso 1 1 calc R U . . .
C5 C 0.5921(3) 0.57379(18) 0.2860(3) 0.1028(19) Uani 1 1 d . . . . .
H5 H 0.576068 0.534371 0.284494 0.123 Uiso 1 1 calc R U . . .
C4 C 0.6132(3) 0.6010(2) 0.3375(3) 0.113(2) Uani 1 1 d . . . . .

loop_
_atom_site_aniso_label
_atom_site_aniso_U_11
_atom_site_aniso_U_22
_atom_site_aniso_U_33
_atom_site_aniso_U_23
_atom_site_aniso_U_13
_atom_site_aniso_U_12
Co1 0.0264(2) 0.0294(2) 0.0802(4) 0.0000(2) -0.0078(2) 0.01192(18)
O3 0.0689(18) 0.0586(17) 0.085(2) -0.0166(16) -0.0023(16) 0.0280(15)
O1 0.0522(15) 0.0437(14) 0.093(2) -0.0229(14) -0.0151(14) 0.0208(12)
O4 0.0612(17) 0.0463(15) 0.109(2) -0.0242(15) -0.0077(15) 0.0215(13)
O2 0.0440(13) 0.0343(12) 0.0906(19) 0.0017(12) -0.0075(12) 0.0189(10)
O5 0.479(12) 0.085(3) 0.129(4) 0.019(3) -0.041(5) 0.136(5)
N1 0.0242(13) 0.0394(15) 0.095(2) -0.0080(15) -0.0054(14) 0.0112(12)
N2 0.0274(13) 0.0313(14) 0.100(2) 0.0004(14) -0.0067(14) 0.0115(11)
C20 0.0332(18) 0.045(2) 0.128(4) -0.019(2) -0.011(2) 0.0161(16)
C16 0.0311(17) 0.0341(17) 0.130(4) -0.009(2) -0.0075(19) 0.0178(15)
C19 0.0359(18) 0.045(2) 0.133(4) -0.018(2) -0.002(2) 0.0207(16)
C13 0.0327(17) 0.048(2) 0.093(3) -0.0188(19) -0.0048(17) 0.0179(15)
C17 0.0314(17) 0.0358(17) 0.121(3) -0.0098(19) -0.0041(19) 0.0156(14)
C9 0.0338(17) 0.0420(19) 0.110(3) -0.022(2) -0.0080(19) 0.0169(15)
C22 0.0300(16) 0.0310(17) 0.115(3) -0.0010(18) -0.0030(18) 0.0167(14)
C15 0.0355(17) 0.0289(16) 0.092(3) -0.0041(16) 0.0011(17) 0.0153(13)
C21 0.0313(17) 0.0312(16) 0.105(3) -0.0025(17) -0.0039(17) 0.0173(13)
C8 0.045(2) 0.045(2) 0.103(3) -0.019(2) -0.006(2) 0.0273(18)
C10 0.0362(18) 0.0425(19) 0.106(3) -0.0150(19) -0.0015(19) 0.0178(15)
C12 0.0315(16) 0.0379(17) 0.100(3) -0.0148(18) -0.0095(17) 0.0163(14)
C6 0.058(2) 0.0345(18) 0.093(3) -0.0138(19) -0.007(2) 0.0218(17)
C2 0.0467(19) 0.0299(16) 0.079(3) -0.0033(16) -0.0034(17) 0.0200(14)
C18 0.0279(16) 0.0317(16) 0.104(3) 0.0021(17) -0.0039(17) 0.0147(13)
C14 0.0288(16) 0.0343(16) 0.082(3) -0.0063(16) -0.0037(15) 0.0148(13)
C1 0.0232(14) 0.0323(16) 0.085(3) -0.0034(18) -0.0044(15) 0.0124(13)
C11 0.0311(16) 0.0313(16) 0.083(3) -0.0040(16) -0.0071(16) 0.0138(13)
C7 0.0399(17) 0.0355(17) 0.079(3) -0.0051(17) -0.0040(17) 0.0178(14)
C3 0.117(4) 0.054(2) 0.078(3) -0.005(2) -0.017(3) 0.050(3)
C5 0.159(6) 0.035(2) 0.110(4) -0.010(2) -0.014(4) 0.046(3)
C4 0.199(7) 0.050(3) 0.093(4) 0.001(3) -0.032(4) 0.064(4)

loop_
_atom_type_symbol
_atom_type_description
_atom_type_scat_dispersion_real
_atom_type_scat_dispersion_imag
_atom_type_scat_source
C C 0.0033 0.0016 'International Tables Vol C Tables 4.2.6.8 and 6.1.1.4'
H H 0.0000 0.0000 'International Tables Vol C Tables 4.2.6.8 and 6.1.1.4'
Co Co 0.3494 0.9721 'International Tables Vol C Tables 4.2.6.8 and 6.1.1.4'
N N 0.0061 0.0033 'International Tables Vol C Tables 4.2.6.8 and 6.1.1.4'
O O 0.0106 0.0060 'International Tables Vol C Tables 4.2.6.8 and 6.1.1.4'

loop_
_geom_angle_atom_site_label_1
_geom_angle_atom_site_label_2
_geom_angle_atom_site_label_3
_geom_angle
_geom_angle_site_symmetry_1
_geom_angle_site_symmetry_3
_geom_angle_publ_flag
O3 Co1 C8 29.66(11) 6_565 6_565 ?
O1 Co1 O3 90.20(12) . 6_565 ?
O1 Co1 O4 149.52(11) . 6_565 ?
O1 Co1 O2 118.29(11) . 16_665 ?
O1 Co1 N1 89.55(11) . . ?
O1 Co1 N2 92.53(12) . . ?
O1 Co1 C8 119.83(13) . 6_565 ?
O4 Co1 O3 59.70(11) 6_565 6_565 ?
O4 Co1 C8 30.07(12) 6_565 6_565 ?
O2 Co1 O3 150.15(12) 16_665 6_565 ?
O2 Co1 O4 92.18(11) 16_665 6_565 ?
O2 Co1 N1 85.13(10) 16_665 . ?
O2 Co1 N2 89.92(10) 16_665 . ?
O2 Co1 C8 121.40(13) 16_665 6_565 ?
N1 Co1 O3 86.49(11) . 6_565 ?
N1 Co1 O4 92.94(12) . 6_565 ?
N1 Co1 C8 88.48(12) . 6_565 ?
N2 Co1 O3 98.00(11) . 6_565 ?
N2 Co1 O4 87.55(12) . 6_565 ?
N2 Co1 N1 175.04(10) . . ?
N2 Co1 C8 94.38(12) . 6_565 ?
C8 O3 Co1 89.1(2) . 8_654 ?
C1 O1 Co1 163.2(2) . . ?
C8 O4 Co1 89.7(3) . 8_654 ?
C1 O2 Co1 121.8(2) . 16_665 ?
C13 N1 Co1 120.7(2) . . ?
C9 N1 Co1 122.5(2) . . ?
C9 N1 C13 116.6(3) . . ?
C20 N2 Co1 118.8(2) . . ?
C20 N2 C16 116.1(3) . . ?
C16 N2 Co1 125.1(2) . . ?
N2 C20 H20 118.4 . . ?
N2 C20 C19 123.2(4) . . ?
C19 C20 H20 118.4 . . ?
N2 C16 H16 117.9 . . ?
N2 C16 C17 124.1(3) . . ?
C17 C16 H16 117.9 . . ?
C20 C19 H19 119.8 . . ?
C18 C19 C20 120.4(4) . . ?
C18 C19 H19 119.8 . . ?
N1 C13 H13 118.5 . . ?
N1 C13 C12 123.0(3) . . ?
C12 C13 H13 118.5 . . ?
C16 C17 H17 120.1 . . ?
C16 C17 C18 119.8(3) . . ?
C18 C17 H17 120.1 . . ?
N1 C9 H9 118.3 . . ?
N1 C9 C10 123.4(3) . . ?
C10 C9 H9 118.3 . . ?
C21 C22 H22 119.8 2_665 . ?
C21 C22 H22 119.8 . . ?
C21 C22 C21 120.5(3) 2_665 . ?
C14 C15 H15 119.5 2_765 . ?
C14 C15 H15 119.5 . . ?
C14 C15 C14 120.9(3) 2_765 . ?
C22 C21 C22 119.5(3) 3_565 . ?
C22 C21 C18 120.3(3) 3_565 . ?
C22 C21 C18 120.2(3) . . ?
O3 C8 Co1 61.2(2) . 8_654 ?
O3 C8 O4 121.3(4) . . ?
O3 C8 C6 119.8(3) . . ?
O4 C8 Co1 60.2(2) . 8_654 ?
O4 C8 C6 118.9(4) . . ?
C6 C8 Co1 176.1(3) . 8_654 ?
C9 C10 H10 120.2 . . ?
C9 C10 C11 119.7(3) . . ?
C11 C10 H10 120.2 . . ?
C13 C12 H12 119.9 . . ?
C11 C12 C13 120.2(3) . . ?
C11 C12 H12 119.9 . . ?
C7 C6 C8 118.1(4) . . ?
C5 C6 C8 122.5(4) . . ?
C5 C6 C7 119.3(4) . . ?
C7 C2 C1 120.2(3) . . ?
C7 C2 C3 120.7(3) . . ?
C3 C2 C1 119.0(3) . . ?
C19 C18 C17 116.4(3) . . ?
C19 C18 C21 121.6(3) . . ?
C17 C18 C21 122.0(3) . . ?
C15 C14 C15 119.1(3) 3_675 . ?
C15 C14 C11 120.7(3) . . ?
C15 C14 C11 120.2(3) 3_675 . ?
O1 C1 O2 123.3(3) . . ?
O1 C1 C2 118.8(3) . . ?
O2 C1 C2 117.9(3) . . ?
C10 C11 C14 121.3(3) . . ?
C12 C11 C10 117.1(3) . . ?
C12 C11 C14 121.6(3) . . ?
C6 C7 H7 120.2 . . ?
C2 C7 C6 119.5(4) . . ?
C2 C7 H7 120.2 . . ?
C2 C3 H3 120.8 . . ?
C2 C3 C4 118.3(4) . . ?
C4 C3 H3 120.8 . . ?
C6 C5 H5 118.8 . . ?
C6 C5 C4 122.4(4) . . ?
C4 C5 H5 118.8 . . ?
O5 C4 C3 119.2(5) . . ?
O5 C4 C5 121.1(5) . . ?
C5 C4 C3 119.6(4) . . ?

loop_
_geom_bond_atom_site_label_1
_geom_bond_atom_site_label_2
_geom_bond_distance
_geom_bond_site_symmetry_2
_geom_bond_publ_flag
Co1 O3 2.199(3) 6_565 ?
Co1 O1 2.008(3) . ?
Co1 O4 2.178(3) 6_565 ?
Co1 O2 2.048(2) 16_665 ?
Co1 N1 2.160(3) . ?
Co1 N2 2.137(3) . ?
Co1 C8 2.508(4) 6_565 ?
O3 C8 1.242(5) . ?
O1 C1 1.244(4) . ?
O4 C8 1.257(4) . ?
O2 C1 1.254(4) . ?
O5 C4 1.345(6) . ?
N1 C13 1.346(4) . ?
N1 C9 1.343(5) . ?
N2 C20 1.323(5) . ?
N2 C16 1.339(4) . ?
C20 H20 0.9300 . ?
C20 C19 1.382(5) . ?
C16 H16 0.9300 . ?
C16 C17 1.365(5) . ?
C19 H19 0.9300 . ?
C19 C18 1.376(5) . ?
C13 H13 0.9300 . ?
C13 C12 1.380(5) . ?
C17 H17 0.9300 . ?
C17 C18 1.378(5) . ?
C9 H9 0.9300 . ?
C9 C10 1.375(5) . ?
C22 H22 0.9300 . ?
C22 C21 1.393(4) 2_665 ?
C22 C21 1.398(4) . ?
C15 H15 0.9300 . ?
C15 C14 1.391(4) . ?
C15 C14 1.389(4) 2_765 ?
C21 C18 1.489(4) . ?
C8 C6 1.507(6) . ?
C10 H10 0.9300 . ?
C10 C11 1.393(5) . ?
C12 H12 0.9300 . ?
C12 C11 1.375(5) . ?
C6 C7 1.401(5) . ?
C6 C5 1.351(6) . ?
C2 C1 1.502(4) . ?
C2 C7 1.384(5) . ?
C2 C3 1.389(6) . ?
C14 C11 1.492(4) . ?
C7 H7 0.9300 . ?
C3 H3 0.9300 . ?
C3 C4 1.414(6) . ?
C5 H5 0.9300 . ?
C5 C4 1.359(7) . ?

loop_
_geom_torsion_atom_site_label_1
_geom_torsion_atom_site_label_2
_geom_torsion_atom_site_label_3
_geom_torsion_atom_site_label_4
_geom_torsion
_geom_torsion_site_symmetry_1
_geom_torsion_site_symmetry_2
_geom_torsion_site_symmetry_3
_geom_torsion_site_symmetry_4
_geom_torsion_publ_flag
Co1 O3 C8 O4 4.1(4) 8_654 . . . ?
Co1 O3 C8 C6 -175.7(3) 8_654 . . . ?
Co1 O1 C1 O2 83.6(9) . . . . ?
Co1 O1 C1 C2 -96.6(9) . . . . ?
Co1 O4 C8 O3 -4.2(4) 8_654 . . . ?
Co1 O4 C8 C6 175.7(3) 8_654 . . . ?
Co1 O2 C1 O1 -19.9(4) 16_665 . . . ?
Co1 O2 C1 C2 160.3(2) 16_665 . . . ?
Co1 N1 C13 C12 -176.1(3) . . . . ?
Co1 N1 C9 C10 176.7(3) . . . . ?
Co1 N2 C20 C19 179.9(4) . . . . ?
Co1 N2 C16 C17 -178.9(3) . . . . ?
O3 C8 C6 C7 30.3(5) . . . . ?
O3 C8 C6 C5 -151.7(5) . . . . ?
O4 C8 C6 C7 -149.5(4) . . . . ?
O4 C8 C6 C5 28.4(6) . . . . ?
N1 C13 C12 C11 -0.3(6) . . . . ?
N1 C9 C10 C11 -1.1(7) . . . . ?
N2 C20 C19 C18 -1.4(8) . . . . ?
N2 C16 C17 C18 -0.4(7) . . . . ?
C20 N2 C16 C17 0.6(6) . . . . ?
C20 C19 C18 C17 1.5(7) . . . . ?
C20 C19 C18 C21 -179.2(4) . . . . ?
C16 N2 C20 C19 0.3(7) . . . . ?
C16 C17 C18 C19 -0.7(6) . . . . ?
C16 C17 C18 C21 -179.9(4) . . . . ?
C13 N1 C9 C10 0.3(6) . . . . ?
C13 C12 C11 C10 -0.4(6) . . . . ?
C13 C12 C11 C14 180.0(4) . . . . ?
C9 N1 C13 C12 0.4(6) . . . . ?
C9 C10 C11 C12 1.1(6) . . . . ?
C9 C10 C11 C14 -179.4(4) . . . . ?
C22 C21 C18 C19 32.4(6) . . . . ?
C22 C21 C18 C19 -146.9(4) 3_565 . . . ?
C22 C21 C18 C17 32.3(6) 3_565 . . . ?
C22 C21 C18 C17 -148.4(4) . . . . ?
C15 C14 C11 C10 -37.3(6) . . . . ?
C15 C14 C11 C10 143.7(4) 3_675 . . . ?
C15 C14 C11 C12 -36.8(6) 3_675 . . . ?
C15 C14 C11 C12 142.3(4) . . . . ?
C21 C22 C21 C22 0.2(9) 2_665 . . 3_565 ?
C21 C22 C21 C18 -179.1(3) 2_665 . . . ?
C8 C6 C7 C2 177.6(3) . . . . ?
C8 C6 C5 C4 -179.0(6) . . . . ?
C6 C5 C4 O5 -179.7(7) . . . . ?
C6 C5 C4 C3 2.2(11) . . . . ?
C2 C3 C4 O5 -179.9(7) . . . . ?
C2 C3 C4 C5 -1.8(10) . . . . ?
C14 C15 C14 C15 0.0(8) 2_765 . . 3_675 ?
C14 C15 C14 C11 -179.0(3) 2_765 . . . ?
C1 C2 C7 C6 -175.9(3) . . . . ?
C1 C2 C3 C4 177.1(5) . . . . ?
C7 C6 C5 C4 -1.1(9) . . . . ?
C7 C2 C1 O1 171.4(3) . . . . ?
C7 C2 C1 O2 -8.9(5) . . . . ?
C7 C2 C3 C4 0.4(7) . . . . ?
C3 C2 C1 O1 -5.3(5) . . . . ?
C3 C2 C1 O2 174.4(4) . . . . ?
C3 C2 C7 C6 0.7(6) . . . . ?
C5 C6 C7 C2 -0.4(6) . . . . ?

loop_
_platon_squeeze_void_nr
_platon_squeeze_void_average_x
_platon_squeeze_void_average_y
_platon_squeeze_void_average_z
_platon_squeeze_void_volume
_platon_squeeze_void_count_electrons
_platon_squeeze_void_content
1 -0.008 -0.006 -0.002 7380 2176 ' '
